data_2213197
loop_
_publ_author_name
'Li, Jian'
'Liang, Zu-Pei'
'Wan, Ai-Yu'
'Zeng, Wu-Lan'

_publ_section_title
;
 3,4,5-Trimethoxy-1-methylbenzene
;
_journal_coeditor_code BX2079
_journal_issue 5
_journal_name_full 'Acta Crystallographica Section E'
_journal_page_first o2765
_journal_page_last o2765
_journal_paper_doi 10.1107/S1600536807020648
_journal_volume 63
_journal_year 2007
_chemical_formula_iupac 'C10 H14 O3'
_chemical_formula_moiety 'C10 H14 O3'
_chemical_formula_sum 'C10 H14 O3'
_chemical_formula_weight 182.21
_chemical_name_systematic
;
3,4,5-Trimethoxy-1-methylbenzene
;
_space_group_IT_number 14
_symmetry_cell_setting monoclinic
_symmetry_space_group_name_Hall '-P 2yn'
_symmetry_space_group_name_H-M 'P 1 21/n 1'
_atom_sites_solution_hydrogens geom
_atom_sites_solution_primary direct
_atom_sites_solution_secondary difmap
_cell_angle_alpha 90.00
_cell_angle_beta 98.883(14)
_cell_angle_gamma 90.00
_cell_formula_units_Z 8
_cell_length_a 13.902(11)
_cell_length_b 8.123(7)
_cell_length_c 18.021(14)
_cell_measurement_reflns_used 2724
_cell_measurement_temperature 294(2)
_cell_measurement_theta_max 22.54
_cell_measurement_theta_min 2.76
_cell_volume 2011(3)
_computing_cell_refinement 'SAINT (Bruker, 1997)'
_computing_data_collection 'SMART (Bruker,1997)'
_computing_data_reduction 'SAINT (Bruker, 1997)'
_computing_molecular_graphics 'SHELXTL ( Bruker,1997)'
_computing_publication_material 'SHELXTL (Bruker, 1997)'
_computing_structure_refinement 'SHELXL97 (Sheldrick,1997)'
_computing_structure_solution 'SHELXS97 (Sheldrick,1997)'
_diffrn_ambient_temperature 294(2)
_diffrn_measured_fraction_theta_full 1.000
_diffrn_measured_fraction_theta_max 1.000
_diffrn_measurement_device_type 'Bruker SMART CCD area-detector'
_diffrn_measurement_method '\f and \w'
_diffrn_radiation_monochromator graphite
_diffrn_radiation_source 'fine-focus sealed tube'
_diffrn_radiation_type MoK\a
_diffrn_radiation_wavelength 0.71073
_diffrn_reflns_av_R_equivalents 0.0454
_diffrn_reflns_av_sigmaI/netI 0.0471
_diffrn_reflns_limit_h_max 16
_diffrn_reflns_limit_h_min -10
_diffrn_reflns_limit_k_max 9
_diffrn_reflns_limit_k_min -9
_diffrn_reflns_limit_l_max 20
_diffrn_reflns_limit_l_min -21
_diffrn_reflns_number 10097
_diffrn_reflns_theta_full 25.02
_diffrn_reflns_theta_max 25.02
_diffrn_reflns_theta_min 1.73
_exptl_absorpt_coefficient_mu 0.088
_exptl_absorpt_correction_T_max 0.9809
_exptl_absorpt_correction_T_min 0.9775
_exptl_absorpt_correction_type multi-scan
_exptl_absorpt_process_details '(SADABS; Bruker, 1997)'
_exptl_crystal_colour colourless
_exptl_crystal_density_diffrn 1.204
_exptl_crystal_density_method 'not measured'
_exptl_crystal_description block
_exptl_crystal_F_000 784
_exptl_crystal_size_max 0.26
_exptl_crystal_size_mid 0.24
_exptl_crystal_size_min 0.22
_refine_diff_density_max 0.159
_refine_diff_density_min -0.150
_refine_ls_extinction_coef 0.0160(19)
_refine_ls_extinction_expression Fc^*^=kFc[1+0.001xFc^2^\l^3^/sin(2\q)]^-1/4^
_refine_ls_extinction_method SHELXL97
_refine_ls_goodness_of_fit_ref 1.003
_refine_ls_hydrogen_treatment constr
_refine_ls_matrix_type full
_refine_ls_number_parameters 243
_refine_ls_number_reflns 3556
_refine_ls_number_restraints 12
_refine_ls_restrained_S_all 1.010
_refine_ls_R_factor_all 0.0917
_refine_ls_R_factor_gt 0.0454
_refine_ls_shift/su_max 0.001
_refine_ls_shift/su_mean 0.000
_refine_ls_structure_factor_coef Fsqd
_refine_ls_weighting_details 'calc w=1/[\s^2^(Fo^2^)+(0.0655P)^2^+0.3999P] where P=(Fo^2^+2Fc^2^)/3'
_refine_ls_weighting_scheme calc
_refine_ls_wR_factor_gt 0.1137
_refine_ls_wR_factor_ref 0.1456
_reflns_number_gt 2019
_reflns_number_total 3556
_reflns_threshold_expression I>2\s(I)
_cod_data_source_file bx2079.cif
_cod_data_source_block I
_cod_depositor_comments
;
The following automatic conversions were performed:
'_symmetry_cell_setting' value 'Monoclinic' changed to 'monoclinic'
according to '/home/saulius/struct/CIF-dictionaries/cif_core.dic'
dictionary named 'cif_core.dic' version 2.4.1 from 2010-06-29.

Automatic conversion script
Id: cif_fix_enum 1527 2010-12-29 10:47:43Z saulius 

The following automatic conversions were performed:

'_symmetry_cell_setting' value 'Monoclinic' changed to 'monoclinic'
according to /home/saulius/struct/CIF-dictionaries/cif_core.dic
dictionary named 'cif_core.dic' version 2.4.1 from 2010-06-29.

Automatic conversion script
Id: cif_fix_values 1715 2011-07-08 13:25:40Z adriana 
;
_cod_original_sg_symbol_H-M 'P 21/n'
_cod_database_code 2213197
_cod_database_fobs_code 2213197

loop_
_symmetry_equiv_pos_as_xyz
'x, y, z'
'-x+1/2, y+1/2, -z+1/2'
'-x, -y, -z'
'x-1/2, -y-1/2, z-1/2'

loop_
_atom_site_type_symbol
_atom_site_label
_atom_site_fract_x
_atom_site_fract_y
_atom_site_fract_z
_atom_site_U_iso_or_equiv
_atom_site_adp_type
_atom_site_calc_flag
_atom_site_refinement_flags
_atom_site_occupancy
O O1 0.02646(13) 0.7944(2) 0.93359(11) 0.0811(6) Uani d . 1
O O2 0.17759(12) 0.6040(2) 0.98496(9) 0.0737(5) Uani d . 1
O O3 0.35210(14) 0.6563(2) 0.94730(11) 0.0850(6) Uani d . 1
O O4 0.31318(13) 0.2503(2) 0.08410(9) 0.0780(5) Uani d . 1
O O5 0.37108(12) 0.37561(18) 0.22006(9) 0.0646(5) Uani d . 1
O O6 0.47742(12) 0.20326(19) 0.32750(9) 0.0687(5) Uani d . 1
C C1 0.2257(3) 1.1155(4) 0.78266(19) 0.1166(12) Uani d U 1
H H1A 0.2632 1.0745 0.7462 0.175 Uiso calc R 1
H H1B 0.2590 1.2069 0.8089 0.175 Uiso calc R 1
H H1C 0.1630 1.1509 0.7578 0.175 Uiso calc R 1
C C2 0.2127(2) 0.9804(3) 0.83815(13) 0.0715(7) Uani d . 1
C C3 0.12352(19) 0.9533(3) 0.85913(13) 0.0666(7) Uani d . 1
H H3 0.0706 1.0181 0.8393 0.080 Uiso calc R 1
C C4 0.11210(18) 0.8303(3) 0.90965(13) 0.0603(6) Uani d . 1
C C5 0.19031(18) 0.7328(3) 0.93873(12) 0.0565(6) Uani d . 1
C C6 0.27995(19) 0.7610(3) 0.91703(13) 0.0612(6) Uani d . 1
C C7 0.2911(2) 0.8853(3) 0.86754(13) 0.0687(7) Uani d . 1
H H7 0.3519 0.9053 0.8539 0.082 Uiso calc R 1
C C8 -0.0564(2) 0.8845(4) 0.90251(19) 0.1051(11) Uani d . 1
H H8A -0.0490 0.9972 0.9184 0.158 Uiso calc R 1
H H8B -0.1130 0.8386 0.9192 0.158 Uiso calc R 1
H H8C -0.0639 0.8793 0.8487 0.158 Uiso calc R 1
C C9 0.2051(2) 0.6352(4) 1.06233(15) 0.0933(9) Uani d . 1
H H9A 0.2725 0.6660 1.0720 0.140 Uiso calc R 1
H H9B 0.1953 0.5377 1.0904 0.140 Uiso calc R 1
H H9C 0.1660 0.7230 1.0773 0.140 Uiso calc R 1
C C10 0.4437(2) 0.6752(5) 0.9263(2) 0.1088(11) Uani d U 1
H H10A 0.4389 0.6599 0.8730 0.163 Uiso calc R 1
H H10B 0.4875 0.5950 0.9519 0.163 Uiso calc R 1
H H10C 0.4678 0.7838 0.9394 0.163 Uiso calc R 1
C C11 0.4870(2) -0.2676(3) 0.15599(17) 0.0894(9) Uani d . 1
H H11A 0.5209 -0.3176 0.2008 0.134 Uiso d R 1
H H11B 0.5295 -0.2618 0.1188 0.134 Uiso d R 1
H H11C 0.4309 -0.3326 0.1371 0.134 Uiso d R 1
C C12 0.45528(17) -0.0966(3) 0.17368(14) 0.0625(6) Uani d . 1
C C13 0.39781(17) -0.0057(3) 0.11903(14) 0.0640(7) Uani d . 1
H H13 0.3789 -0.0504 0.0715 0.077 Uiso calc R 1
C C14 0.36843(16) 0.1505(3) 0.13461(13) 0.0564(6) Uani d . 1
C C15 0.39629(15) 0.2174(3) 0.20540(12) 0.0505(6) Uani d . 1
C C16 0.45387(15) 0.1268(3) 0.25996(12) 0.0517(6) Uani d . 1
C C17 0.48328(16) -0.0301(3) 0.24381(14) 0.0601(6) Uani d . 1
H H17 0.5222 -0.0910 0.2806 0.072 Uiso calc R 1
C C18 0.2924(2) 0.1991(4) 0.00807(15) 0.0917(9) Uani d . 1
H H18A 0.3522 0.1777 -0.0106 0.138 Uiso calc R 1
H H18B 0.2571 0.2844 -0.0214 0.138 Uiso calc R 1
H H18C 0.2538 0.1007 0.0047 0.138 Uiso calc R 1
C C19 0.2803(2) 0.3894(3) 0.24503(16) 0.0835(8) Uani d . 1
H H19A 0.2306 0.3419 0.2084 0.125 Uiso calc R 1
H H19B 0.2658 0.5035 0.2519 0.125 Uiso calc R 1
H H19C 0.2825 0.3322 0.2919 0.125 Uiso calc R 1
C C20 0.5391(2) 0.1175(4) 0.38557(15) 0.0885(9) Uani d . 1
H H20A 0.5069 0.0195 0.3985 0.133 Uiso calc R 1
H H20B 0.5531 0.1870 0.4290 0.133 Uiso calc R 1
H H20C 0.5987 0.0883 0.3682 0.133 Uiso calc R 1

loop_
_atom_site_aniso_label
_atom_site_aniso_U_11
_atom_site_aniso_U_22
_atom_site_aniso_U_33
_atom_site_aniso_U_12
_atom_site_aniso_U_13
_atom_site_aniso_U_23
O1 0.0687(12) 0.0801(12) 0.0936(14) -0.0031(10) 0.0094(10) 0.0109(10)
O2 0.0848(12) 0.0626(11) 0.0695(11) -0.0120(9) -0.0015(9) 0.0113(9)
O3 0.0781(13) 0.0901(14) 0.0876(13) 0.0125(10) 0.0148(10) 0.0178(11)
O4 0.0978(13) 0.0760(12) 0.0544(10) 0.0159(10) -0.0066(9) 0.0013(9)
O5 0.0778(11) 0.0439(9) 0.0709(11) 0.0034(8) 0.0079(9) 0.0009(8)
O6 0.0840(12) 0.0566(10) 0.0592(10) 0.0067(8) -0.0086(8) -0.0028(8)
C1 0.135(3) 0.114(3) 0.104(2) 0.009(2) 0.029(2) 0.054(2)
C2 0.096(2) 0.0670(17) 0.0517(15) -0.0009(15) 0.0120(14) 0.0062(13)
C3 0.0778(18) 0.0611(16) 0.0579(15) 0.0044(13) 0.0011(13) 0.0029(13)
C4 0.0671(16) 0.0553(15) 0.0562(15) -0.0058(12) 0.0022(12) -0.0048(12)
C5 0.0702(16) 0.0484(14) 0.0486(13) -0.0057(12) 0.0013(12) 0.0026(11)
C6 0.0721(17) 0.0634(16) 0.0466(13) 0.0052(13) 0.0041(12) -0.0010(12)
C7 0.0826(18) 0.0694(17) 0.0569(15) -0.0006(14) 0.0200(13) 0.0000(13)
C8 0.0640(18) 0.116(3) 0.132(3) 0.0141(17) 0.0053(18) 0.012(2)
C9 0.118(2) 0.101(2) 0.0594(18) -0.0078(18) 0.0089(16) 0.0130(16)
C10 0.083(2) 0.133(3) 0.115(3) 0.0250(19) 0.0279(19) 0.019(2)
C11 0.102(2) 0.0650(18) 0.101(2) 0.0152(15) 0.0164(17) -0.0127(16)
C12 0.0645(15) 0.0518(14) 0.0724(17) 0.0016(12) 0.0145(13) -0.0049(13)
C13 0.0726(16) 0.0616(16) 0.0577(15) -0.0027(13) 0.0095(12) -0.0094(12)
C14 0.0584(14) 0.0546(15) 0.0553(14) 0.0004(11) 0.0056(11) 0.0039(12)
C15 0.0543(13) 0.0408(13) 0.0572(14) -0.0029(10) 0.0106(11) 0.0022(11)
C16 0.0538(13) 0.0475(13) 0.0532(14) -0.0044(10) 0.0067(11) -0.0002(11)
C17 0.0586(14) 0.0528(15) 0.0682(16) 0.0034(11) 0.0082(12) 0.0068(12)
C18 0.102(2) 0.111(2) 0.0554(16) 0.0090(18) -0.0089(15) -0.0018(16)
C19 0.090(2) 0.0728(18) 0.090(2) 0.0231(15) 0.0200(16) -0.0050(16)
C20 0.109(2) 0.0823(19) 0.0639(17) 0.0138(17) -0.0203(15) 0.0012(15)

loop_
_atom_type_symbol
_atom_type_description
_atom_type_scat_dispersion_real
_atom_type_scat_dispersion_imag
_atom_type_scat_source
C C 0.0033 0.0016 'International Tables Vol C Tables 4.2.6.8 and 6.1.1.4'
H H 0.0000 0.0000 'International Tables Vol C Tables 4.2.6.8 and 6.1.1.4'
O O 0.0106 0.0060 'International Tables Vol C Tables 4.2.6.8 and 6.1.1.4'

loop_
_geom_angle_atom_site_label_1
_geom_angle_atom_site_label_2
_geom_angle_atom_site_label_3
_geom_angle
C4 O1 C8 117.8(2)
C5 O2 C9 115.1(2)
C6 O3 C10 118.0(2)
C14 O4 C18 118.7(2)
C15 O5 C19 113.90(18)
C16 O6 C20 117.85(19)
C2 C1 H1A 109.5
C2 C1 H1B 109.5
H1A C1 H1B 109.5
C2 C1 H1C 109.5
H1A C1 H1C 109.5
H1B C1 H1C 109.5
C3 C2 C7 120.1(2)
C3 C2 C1 120.3(3)
C7 C2 C1 119.6(3)
C2 C3 C4 120.1(2)
C2 C3 H3 120.0
C4 C3 H3 120.0
O1 C4 C3 124.2(2)
O1 C4 C5 115.7(2)
C3 C4 C5 120.2(2)
O2 C5 C4 120.1(2)
O2 C5 C6 120.5(2)
C4 C5 C6 119.3(2)
O3 C6 C7 124.7(2)
O3 C6 C5 115.1(2)
C7 C6 C5 120.2(2)
C6 C7 C2 120.1(2)
C6 C7 H7 119.9
C2 C7 H7 119.9
O1 C8 H8A 109.5
O1 C8 H8B 109.5
H8A C8 H8B 109.5
O1 C8 H8C 109.5
H8A C8 H8C 109.5
H8B C8 H8C 109.5
O2 C9 H9A 109.5
O2 C9 H9B 109.5
H9A C9 H9B 109.5
O2 C9 H9C 109.5
H9A C9 H9C 109.5
H9B C9 H9C 109.5
O3 C10 H10A 109.5
O3 C10 H10B 109.5
H10A C10 H10B 109.5
O3 C10 H10C 109.5
H10A C10 H10C 109.5
H10B C10 H10C 109.5
C12 C11 H11A 109.5
C12 C11 H11B 109.5
H11A C11 H11B 109.5
C12 C11 H11C 109.5
H11A C11 H11C 109.5
H11B C11 H11C 109.5
C17 C12 C13 119.8(2)
C17 C12 C11 120.4(2)
C13 C12 C11 119.8(2)
C14 C13 C12 120.3(2)
C14 C13 H13 119.9
C12 C13 H13 119.9
O4 C14 C13 124.5(2)
O4 C14 C15 115.4(2)
C13 C14 C15 120.0(2)
O5 C15 C16 120.0(2)
O5 C15 C14 120.2(2)
C16 C15 C14 119.7(2)
O6 C16 C15 115.2(2)
O6 C16 C17 124.8(2)
C15 C16 C17 119.9(2)
C12 C17 C16 120.3(2)
C12 C17 H17 119.9
C16 C17 H17 119.9
O4 C18 H18A 109.5
O4 C18 H18B 109.5
H18A C18 H18B 109.5
O4 C18 H18C 109.5
H18A C18 H18C 109.5
H18B C18 H18C 109.5
O5 C19 H19A 109.5
O5 C19 H19B 109.5
H19A C19 H19B 109.5
O5 C19 H19C 109.5
H19A C19 H19C 109.5
H19B C19 H19C 109.5
O6 C20 H20A 109.5
O6 C20 H20B 109.5
H20A C20 H20B 109.5
O6 C20 H20C 109.5
H20A C20 H20C 109.5
H20B C20 H20C 109.5

loop_
_geom_bond_atom_site_label_1
_geom_bond_atom_site_label_2
_geom_bond_distance
O1 C4 1.359(3)
O1 C8 1.407(3)
O2 C5 1.366(3)
O2 C9 1.411(3)
O3 C6 1.363(3)
O3 C10 1.392(4)
O4 C14 1.364(3)
O4 C18 1.418(3)
O5 C15 1.368(3)
O5 C19 1.409(3)
O6 C16 1.361(3)
O6 C20 1.428(3)
C1 C2 1.514(4)
C1 H1A 0.9600
C1 H1B 0.9600
C1 H1C 0.9600
C2 C3 1.368(4)
C2 C7 1.374(4)
C3 C4 1.378(3)
C3 H3 0.9300
C4 C5 1.381(3)
C5 C6 1.382(3)
C6 C7 1.372(3)
C7 H7 0.9300
C8 H8A 0.9600
C8 H8B 0.9600
C8 H8C 0.9600
C9 H9A 0.9600
C9 H9B 0.9600
C9 H9C 0.9600
C10 H10A 0.9600
C10 H10B 0.9600
C10 H10C 0.9600
C11 C12 1.507(4)
C11 H11A 0.9600
C11 H11B 0.9600
C11 H11C 0.9600
C12 C17 1.374(3)
C12 C13 1.382(3)
C13 C14 1.375(3)
C13 H13 0.9300
C14 C15 1.386(3)
C15 C16 1.381(3)
C16 C17 1.383(3)
C17 H17 0.9300
C18 H18A 0.9600
C18 H18B 0.9600
C18 H18C 0.9600
C19 H19A 0.9600
C19 H19B 0.9600
C19 H19C 0.9600
C20 H20A 0.9600
C20 H20B 0.9600
C20 H20C 0.9600

loop_
_geom_torsion_atom_site_label_1
_geom_torsion_atom_site_label_2
_geom_torsion_atom_site_label_3
_geom_torsion_atom_site_label_4
_geom_torsion
_geom_torsion_publ_flag
C7 C2 C3 C4 -0.2(4) ?
C1 C2 C3 C4 -180.0(2) ?
C8 O1 C4 C3 2.6(4) ?
C8 O1 C4 C5 -176.7(2) ?
C2 C3 C4 O1 -179.9(2) ?
C2 C3 C4 C5 -0.6(4) ?
C9 O2 C5 C4 -100.0(3) ?
C9 O2 C5 C6 83.9(3) ?
O1 C4 C5 O2 3.6(3) y
C3 C4 C5 O2 -175.7(2) ?
O1 C4 C5 C6 179.8(2) ?
C3 C4 C5 C6 0.5(3) ?
C10 O3 C6 C7 -0.6(4) ?
C10 O3 C6 C5 178.4(2) ?
O2 C5 C6 O3 -2.4(3) y
C4 C5 C6 O3 -178.6(2) ?
O2 C5 C6 C7 176.6(2) ?
C4 C5 C6 C7 0.5(3) ?
O3 C6 C7 C2 177.6(2) ?
C5 C6 C7 C2 -1.3(4) ?
C3 C2 C7 C6 1.1(4) ?
C1 C2 C7 C6 -179.1(2) ?
C17 C12 C13 C14 -0.1(4) ?
C11 C12 C13 C14 180.0(2) ?
C18 O4 C14 C13 -7.0(4) ?
C18 O4 C14 C15 172.0(2) ?
C12 C13 C14 O4 178.8(2) ?
C12 C13 C14 C15 -0.1(4) ?
C19 O5 C15 C16 -94.5(2) ?
C19 O5 C15 C14 88.9(3) ?
O4 C14 C15 O5 -2.2(3) y
C13 C14 C15 O5 176.9(2) ?
O4 C14 C15 C16 -178.81(19) ?
C13 C14 C15 C16 0.2(3) ?
C20 O6 C16 C15 -178.3(2) ?
C20 O6 C16 C17 1.7(3) ?
O5 C15 C16 O6 3.2(3) y
C14 C15 C16 O6 179.90(19) ?
O5 C15 C16 C17 -176.78(19) ?
C14 C15 C16 C17 -0.1(3) ?
C13 C12 C17 C16 0.3(3) ?
C11 C12 C17 C16 -179.9(2) ?
O6 C16 C17 C12 179.8(2) ?
C15 C16 C17 C12 -0.1(3) ?

loop_
_cod_related_entry_id
_cod_related_entry_database
_cod_related_entry_code
1 ChemSpider 73027
